data_4024736
loop_
_publ_author_name
'Vincent Coeffard'
'Erwan Le Grognec'
'Isabelle Beaudet'
'Michel Evain'
'Jean-Paul Quintard'

_publ_section_title
;
Synthesis of Highly Enantioenriched Chiral \a-Aminoorganotins via
Diastereoselective Ring Opening of Chiral N-(Arenesulfonyl)
2-Tributylstannyloxazolidines
;
_journal_name_full 'Journal of Organic Chemistry'
_journal_page_first 5822
_journal_page_last 5838
_journal_paper_doi 10.1021/jo900223k
_journal_volume 74
_journal_year 2009
_chemical_absolute_configuration ad
_chemical_formula_moiety 'C27 H40 N2 O5 S1 Sn1'
_chemical_formula_sum 'C27 H40 N2 O5 S Sn'
_chemical_formula_weight 623.4
_chemical_name_systematic ' ?'
_space_group_IT_number 19
_symmetry_cell_setting orthorhombic
_symmetry_space_group_name_Hall 'P 2ac 2ab'
_symmetry_space_group_name_H-M 'P 21 21 21'
_audit_creation_method 'Jana2006 Version : 23/10/2008'
_cell_angle_alpha 90
_cell_angle_beta 90
_cell_angle_gamma 90
_cell_formula_units_Z 8
_cell_length_a 7.5154(12)
_cell_length_b 15.5547(17)
_cell_length_c 49.389(5)
_cell_measurement_temperature 100
_cell_volume 5773.6(13)
_computing_publication_material 'Jana2006 (Petricek, Dusek & Palatinus, 2006)'
_computing_structure_refinement 'Jana2006 (Petricek, Dusek & Palatinus, 2006)'
_diffrn_ambient_temperature 293
_diffrn_measured_fraction_theta_full 0.99
_diffrn_measurement_device 'four-cycle diffractometer'
_diffrn_measurement_device_type 'Nonius CCD'
_diffrn_radiation_monochromator graphite
_diffrn_radiation_source 'X-ray tube'
_diffrn_radiation_type 'Mo K\a'
_diffrn_radiation_wavelength 0.71069
_diffrn_reflns_av_R_equivalents 0.0553
_diffrn_reflns_av_sigmaI/netI 0.0187
_diffrn_reflns_limit_h_max 9
_diffrn_reflns_limit_h_min -9
_diffrn_reflns_limit_k_max 14
_diffrn_reflns_limit_k_min -20
_diffrn_reflns_limit_l_max 64
_diffrn_reflns_limit_l_min -63
_diffrn_reflns_number 40680
_diffrn_reflns_theta_full 27.50
_diffrn_reflns_theta_max 27.50
_diffrn_reflns_theta_min 1.55
_exptl_absorpt_coefficient_mu 0.995
_exptl_absorpt_correction_T_max 0.9183
_exptl_absorpt_correction_T_min 0.647
_exptl_absorpt_correction_type gaussian
_exptl_absorpt_process_details 'Jana2006  (Petricek, Dusek & Palatinus, 2000)'
_exptl_crystal_colour colourless
_exptl_crystal_density_diffrn 1.4339
_exptl_crystal_description plate
_exptl_crystal_F_000 2476
_exptl_crystal_size_max 0.5
_exptl_crystal_size_mid 0.5
_exptl_crystal_size_min 0.07
_refine_diff_density_max 1.65
_refine_diff_density_min -0.69
_refine_ls_abs_structure_details 'Jana2006 (Petricek, Dusek & Palatinus, 2006)'
_refine_ls_abs_structure_Flack 0.02(2)
_refine_ls_extinction_method none
_refine_ls_goodness_of_fit_gt 1.89
_refine_ls_goodness_of_fit_ref 1.90
_refine_ls_hydrogen_treatment constr
_refine_ls_number_parameters 649
_refine_ls_number_reflns 12723
_refine_ls_R_factor_all 0.0517
_refine_ls_R_factor_gt 0.0435
_refine_ls_shift/su_max 0.0343
_refine_ls_shift/su_mean 0.0009
_refine_ls_structure_factor_coef Fsqd
_refine_ls_weighting_details w=1/(\s^2^(I)+0.001936I^2^)
_refine_ls_weighting_scheme sigma
_refine_ls_wR_factor_gt 0.1083
_refine_ls_wR_factor_ref 0.1140
_reflns_number_gt 11674
_reflns_number_total 12723
_reflns_threshold_expression I>2\s(I)
_cod_data_source_file jo900223k_si_003.cif
_cod_data_source_block (I)
_cod_depositor_comments
;
The following automatic conversions were performed:
'_exptl_absorpt_correction_type' value 'Gaussian' changed to 'gaussian'
according to '/home/saulius/struct/CIF-dictionaries/cif_core.dic'
dictionary named 'cif_core.dic' version 2.4.1 from 2010-06-29.

Automatic conversion script
Id: cif_fix_enum 1527 2010-12-29 10:47:43Z saulius 
;
_cod_original_formula_sum 'C27 H40 N2 O5 S1 Sn1'
_cod_database_code 4024736

loop_
_symmetry_equiv_pos_site_id
_symmetry_equiv_pos_as_xyz
1 x,y,z
2 1/2-x,-y,1/2+z
3 1/2+x,1/2-y,-z
4 -x,1/2+y,1/2-z

loop_
_atom_site_label
_atom_site_type_symbol
_atom_site_fract_x
_atom_site_fract_y
_atom_site_fract_z
_atom_site_adp_type
_atom_site_U_iso_or_equiv
_atom_site_symmetry_multiplicity
_atom_site_occupancy
_atom_site_calc_flag
_atom_site_refinement_flags
_atom_site_disorder_assembly
_atom_site_disorder_group
Sn1a Sn 0.67187(4) 0.331180(18) 0.160165(6) Uani 0.02625(8) 4 1 d . . .
Sn1b Sn 0.64770(3) 0.823813(17) 0.157910(5) Uani 0.02199(7) 4 1 d . . .
S1a S 0.64078(13) 0.36294(5) 0.085627(19) Uani 0.0203(2) 4 1 d . . .
S1b S 0.63636(13) 0.86703(5) 0.083856(18) Uani 0.0188(2) 4 1 d . . .
O1a O 0.5757(4) 0.17248(19) 0.13193(6) Uani 0.0276(8) 4 1 d . . .
O2a O 0.7009(4) 0.41893(18) 0.10684(6) Uani 0.0242(8) 4 1 d . . .
O3a O 0.7529(4) 0.34473(18) 0.06289(6) Uani 0.0260(8) 4 1 d . . .
O4a O -0.1405(4) 0.54337(18) 0.05993(6) Uani 0.0281(8) 4 1 d . . .
O5a O -0.0683(4) 0.5078(2) 0.01902(6) Uani 0.0336(10) 4 1 d . . .
O1b O 0.6109(4) 0.66565(18) 0.12499(5) Uani 0.0254(8) 4 1 d . . .
O2b O 0.6957(4) 0.91725(18) 0.10658(6) Uani 0.0239(8) 4 1 d . . .
O3b O 0.7484(4) 0.85616(18) 0.06061(6) Uani 0.0232(8) 4 1 d . . .
O4b O -0.1501(4) 1.05118(18) 0.06581(6) Uani 0.0283(8) 4 1 d . . .
O5b O -0.0860(4) 1.0254(2) 0.02398(6) Uani 0.0315(9) 4 1 d . . .
N1a N 0.5850(5) 0.2742(2) 0.09954(7) Uani 0.0214(9) 4 1 d . . .
N2a N -0.0383(5) 0.5105(2) 0.04351(7) Uani 0.0230(9) 4 1 d . . .
N1b N 0.5841(5) 0.7736(2) 0.09520(7) Uani 0.0213(9) 4 1 d . . .
N2b N -0.0513(5) 1.0225(2) 0.04825(7) Uani 0.0241(10) 4 1 d . . .
C1a C 0.5322(6) 0.2606(2) 0.12817(8) Uani 0.0228(11) 4 1 d . . .
C2a C 0.5236(6) 0.1304(2) 0.10758(8) Uani 0.0292(12) 4 1 d . . .
C3a C 0.5695(6) 0.1918(2) 0.08428(8) Uani 0.0257(11) 4 1 d . . .
C4a C 0.4308(6) 0.1933(2) 0.06184(8) Uani 0.0229(11) 4 1 d . . .
C5a C 0.4791(6) 0.1719(3) 0.03559(8) Uani 0.0285(11) 4 1 d . . .
C6a C 0.3523(7) 0.1740(3) 0.01485(8) Uani 0.0337(12) 4 1 d . . .
C7a C 0.1793(7) 0.1980(2) 0.02037(9) Uani 0.0336(13) 4 1 d . . .
C8a C 0.1277(6) 0.2199(2) 0.04642(9) Uani 0.0310(13) 4 1 d . . .
C9a C 0.2542(5) 0.2170(2) 0.06720(9) Uani 0.0249(12) 4 1 d . . .
C10a C 0.4413(5) 0.4081(2) 0.07260(8) Uani 0.0180(10) 4 1 d . . .
C11a C 0.4213(6) 0.4225(3) 0.04503(8) Uani 0.0254(12) 4 1 d . . .
C12a C 0.2625(6) 0.4560(3) 0.03534(8) Uani 0.0240(11) 4 1 d . . .
C13a C 0.1294(5) 0.4736(2) 0.05378(7) Uani 0.0191(10) 4 1 d . . .
C14a C 0.1454(5) 0.4596(2) 0.08149(7) Uani 0.0199(10) 4 1 d . . .
C15a C 0.3037(5) 0.4269(2) 0.09101(7) Uani 0.0192(10) 4 1 d . . .
C16a C 0.9543(6) 0.3304(3) 0.15156(10) Uani 0.0397(14) 4 1 d . . .
C17a C 1.0577(7) 0.2520(3) 0.16234(12) Uani 0.0524(18) 4 1 d . . .
C18a C 1.0223(7) 0.1709(4) 0.14927(13) Uani 0.0549(18) 4 1 d . . .
C19a C 1.1254(8) 0.0961(3) 0.15868(13) Uani 0.061(2) 4 1 d . . .
C20a C 0.6114(8) 0.2533(3) 0.19597(10) Uani 0.0423(16) 4 1 d . . .
C21a C 0.6600(13) 0.2934(5) 0.22201(13) Uani 0.112(4) 4 1 d . . .
C22a C 0.8050(14) 0.3332(5) 0.22845(15) Uani 0.122(4) 4 1 d . . .
C23a C 0.8452(9) 0.3712(5) 0.25621(13) Uani 0.070(2) 4 1 d . . .
C24a C 0.5607(6) 0.4560(3) 0.16868(9) Uani 0.0315(13) 4 1 d . . .
C25a C 0.3645(6) 0.4514(3) 0.17800(9) Uani 0.0379(14) 4 1 d . . .
C26a C 0.2980(7) 0.5340(3) 0.19085(9) Uani 0.0389(14) 4 1 d . . .
C27a C 0.1091(7) 0.5275(3) 0.20053(10) Uani 0.0452(16) 4 1 d . . .
C1b C 0.5420(5) 0.7505(2) 0.12339(8) Uani 0.0205(10) 4 1 d . . .
C2b C 0.5621(5) 0.6261(2) 0.09996(8) Uani 0.0235(11) 4 1 d . . .
C3b C 0.5877(5) 0.6953(2) 0.07797(7) Uani 0.0188(10) 4 1 d . . .
C4b C 0.4458(6) 0.6933(2) 0.05636(8) Uani 0.0228(11) 4 1 d . . .
C5b C 0.4875(6) 0.6656(3) 0.03023(8) Uani 0.0287(12) 4 1 d . . .
C6b C 0.3555(7) 0.6621(3) 0.01007(8) Uani 0.0373(14) 4 1 d . . .
C7b C 0.1843(7) 0.6877(3) 0.01585(9) Uani 0.0364(14) 4 1 d . . .
C8b C 0.1396(7) 0.7152(3) 0.04200(10) Uani 0.0337(13) 4 1 d . . .
C9b C 0.2694(6) 0.7170(3) 0.06205(9) Uani 0.0255(12) 4 1 d . . .
C10b C 0.4340(5) 0.9142(2) 0.07286(8) Uani 0.0200(10) 4 1 d . . .
C11b C 0.4085(6) 0.9331(2) 0.04565(8) Uani 0.0230(11) 4 1 d . . .
C12b C 0.2460(5) 0.9684(2) 0.03727(8) Uani 0.0231(11) 4 1 d . . .
C13b C 0.1183(5) 0.9845(2) 0.05675(7) Uani 0.0200(10) 4 1 d . . .
C14b C 0.1419(5) 0.9663(2) 0.08425(7) Uani 0.0206(10) 4 1 d . . .
C15b C 0.3031(5) 0.9315(2) 0.09220(8) Uani 0.0199(10) 4 1 d . . .
C16b C 0.9303(5) 0.8431(3) 0.15300(9) Uani 0.0286(12) 4 1 d . . .
C17b C 1.0114(6) 0.7746(3) 0.13498(9) Uani 0.0335(13) 4 1 d . . .
C18b C 1.0124(6) 0.6860(3) 0.14881(9) Uani 0.0308(12) 4 1 d . . .
C19b C 1.0621(7) 0.6135(3) 0.12952(9) Uani 0.0403(15) 4 1 d . . .
C20b C 0.5919(6) 0.7333(3) 0.18990(9) Uani 0.0309(13) 4 1 d . . .
C21b C 0.7139(6) 0.7358(3) 0.21433(8) Uani 0.0321(13) 4 1 d . . .
C22b C 0.6856(7) 0.6595(3) 0.23372(9) Uani 0.0403(14) 4 1 d . . .
C23b C 0.7983(7) 0.6638(4) 0.25899(10) Uani 0.0510(17) 4 1 d . . .
C24b C 0.4903(6) 0.9370(3) 0.16509(9) Uani 0.0337(13) 4 1 d . . .
C25b C 0.5131(7) 0.9710(3) 0.19394(9) Uani 0.0395(15) 4 1 d . . .
C26b C 0.7024(7) 0.9965(3) 0.20097(9) Uani 0.0400(15) 4 1 d . . .
C27b C 0.7221(9) 1.0288(5) 0.22965(13) Uani 0.069(2) 4 1 d . . .
H1 H 0.405706 0.262699 0.124351 Uiso 0.0273 4 1 d . . .
H2 H 0.396293 0.120255 0.107864 Uiso 0.035 4 1 d . . .
H3 H 0.590939 0.077541 0.105553 Uiso 0.035 4 1 d . . .
H4 H 0.676004 0.177727 0.074121 Uiso 0.0308 4 1 d . . .
H5 H 0.601109 0.155544 0.031754 Uiso 0.0342 4 1 d . . .
H6 H 0.384642 0.158641 -0.00354 Uiso 0.0404 4 1 d . . .
H7 H 0.093037 0.199441 0.005775 Uiso 0.0403 4 1 d . . .
H8 H 0.005715 0.236793 0.050034 Uiso 0.0373 4 1 d . . .
H9 H 0.219094 0.231709 0.085526 Uiso 0.0299 4 1 d . . .
H10 H 0.517615 0.40921 0.032632 Uiso 0.0305 4 1 d . . .
H11 H 0.24505 0.466797 0.016186 Uiso 0.0288 4 1 d . . .
H12 H 0.048696 0.472199 0.093864 Uiso 0.0239 4 1 d . . .
H13 H 0.317964 0.417311 0.110298 Uiso 0.0231 4 1 d . . .
H14 H 0.972794 0.335521 0.132189 Uiso 0.0477 4 1 d . . .
H15 H 1.007906 0.382753 0.158471 Uiso 0.0477 4 1 d . . .
H16 H 1.184392 0.263845 0.161718 Uiso 0.0628 4 1 d . . .
H17 H 1.037858 0.246402 0.181669 Uiso 0.0628 4 1 d . . .
H18 H 1.036617 0.177171 0.129858 Uiso 0.0659 4 1 d . . .
H19 H 0.896183 0.158069 0.150446 Uiso 0.0659 4 1 d . . .
H20 H 1.090353 0.045542 0.148494 Uiso 0.0735 4 1 d . . .
H21 H 1.251294 0.106858 0.155973 Uiso 0.0735 4 1 d . . .
H22 H 1.102537 0.086624 0.177782 Uiso 0.0735 4 1 d . . .
H23 H 0.485785 0.23901 0.196077 Uiso 0.0508 4 1 d . . .
H24 H 0.669584 0.197903 0.194402 Uiso 0.0508 4 1 d . . .
H25 H 0.558562 0.324584 0.229142 Uiso 0.134 4 1 d . . .
H26 H 0.62478 0.255877 0.236757 Uiso 0.134 4 1 d . . .
H27 H 0.833525 0.375012 0.214539 Uiso 0.1466 4 1 d . . .
H28 H 0.906707 0.300246 0.222239 Uiso 0.1466 4 1 d . . .
H29 H 0.962035 0.397663 0.255978 Uiso 0.0841 4 1 d . . .
H30 H 0.756322 0.414214 0.260622 Uiso 0.0841 4 1 d . . .
H31 H 0.842733 0.325933 0.269715 Uiso 0.0841 4 1 d . . .
H32 H 0.631299 0.484265 0.182496 Uiso 0.0378 4 1 d . . .
H33 H 0.56932 0.49188 0.152665 Uiso 0.0378 4 1 d . . .
H34 H 0.289455 0.436714 0.162698 Uiso 0.0455 4 1 d . . .
H35 H 0.350129 0.404249 0.19067 Uiso 0.0455 4 1 d . . .
H36 H 0.307955 0.580687 0.177922 Uiso 0.0467 4 1 d . . .
H37 H 0.374545 0.549324 0.2059 Uiso 0.0467 4 1 d . . .
H38 H 0.073337 0.58174 0.208536 Uiso 0.0543 4 1 d . . .
H39 H 0.031928 0.514291 0.185349 Uiso 0.0543 4 1 d . . .
H40 H 0.100045 0.48221 0.213968 Uiso 0.0543 4 1 d . . .
H41 H 0.417285 0.743917 0.118808 Uiso 0.0247 4 1 d . . .
H42 H 0.437861 0.609232 0.100649 Uiso 0.0282 4 1 d . . .
H43 H 0.640852 0.577998 0.096373 Uiso 0.0282 4 1 d . . .
H44 H 0.694354 0.690907 0.066995 Uiso 0.0225 4 1 d . . .
H45 H 0.608771 0.648835 0.026071 Uiso 0.0345 4 1 d . . .
H46 H 0.382905 0.641687 -0.008021 Uiso 0.0448 4 1 d . . .
H47 H 0.095575 0.686388 0.001587 Uiso 0.0437 4 1 d . . .
H48 H 0.018989 0.732935 0.046204 Uiso 0.0404 4 1 d . . .
H49 H 0.236724 0.735064 0.080183 Uiso 0.0306 4 1 d . . .
H50 H 0.502712 0.921844 0.032697 Uiso 0.0276 4 1 d . . .
H51 H 0.222455 0.981309 0.018395 Uiso 0.0278 4 1 d . . .
H52 H 0.049036 0.977554 0.097425 Uiso 0.0247 4 1 d . . .
H53 H 0.324181 0.919259 0.111191 Uiso 0.0239 4 1 d . . .
H54 H 0.951661 0.899338 0.145167 Uiso 0.0344 4 1 d . . .
H55 H 0.987548 0.841875 0.170593 Uiso 0.0344 4 1 d . . .
H56 H 0.944966 0.771135 0.118178 Uiso 0.0402 4 1 d . . .
H57 H 1.132252 0.790731 0.13032 Uiso 0.0402 4 1 d . . .
H58 H 0.89613 0.674645 0.156556 Uiso 0.037 4 1 d . . .
H59 H 1.09493 0.686737 0.163911 Uiso 0.037 4 1 d . . .
H60 H 1.060781 0.559205 0.139206 Uiso 0.0483 4 1 d . . .
H61 H 0.976974 0.611308 0.114778 Uiso 0.0483 4 1 d . . .
H62 H 1.18026 0.623673 0.122299 Uiso 0.0483 4 1 d . . .
H63 H 0.469454 0.739956 0.195757 Uiso 0.0371 4 1 d . . .
H64 H 0.589604 0.675509 0.182524 Uiso 0.0371 4 1 d . . .
H65 H 0.696008 0.789268 0.224075 Uiso 0.0386 4 1 d . . .
H66 H 0.836772 0.736799 0.208337 Uiso 0.0386 4 1 d . . .
H67 H 0.560958 0.656083 0.238725 Uiso 0.0483 4 1 d . . .
H68 H 0.709561 0.606108 0.224226 Uiso 0.0483 4 1 d . . .
H69 H 0.764338 0.617713 0.271195 Uiso 0.0613 4 1 d . . .
H70 H 0.922728 0.6576 0.254168 Uiso 0.0613 4 1 d . . .
H71 H 0.780136 0.718707 0.267859 Uiso 0.0613 4 1 d . . .
H72 H 0.523596 0.981424 0.152271 Uiso 0.0404 4 1 d . . .
H73 H 0.365819 0.924069 0.16186 Uiso 0.0404 4 1 d . . .
H74 H 0.47144 0.928139 0.206729 Uiso 0.0474 4 1 d . . .
H75 H 0.43466 1.019687 0.196717 Uiso 0.0474 4 1 d . . .
H76 H 0.780824 0.947741 0.198192 Uiso 0.048 4 1 d . . .
H77 H 0.743056 1.040277 0.18844 Uiso 0.048 4 1 d . . .
H78 H 0.845286 1.044077 0.232967 Uiso 0.0828 4 1 d . . .
H79 H 0.647387 1.079031 0.232202 Uiso 0.0828 4 1 d . . .
H80 H 0.686131 0.984106 0.242206 Uiso 0.0828 4 1 d . . .

loop_
_atom_site_aniso_label
_atom_site_aniso_type_symbol
_atom_site_aniso_U_11
_atom_site_aniso_U_22
_atom_site_aniso_U_33
_atom_site_aniso_U_12
_atom_site_aniso_U_13
_atom_site_aniso_U_23
Sn1a Sn 0.02459(14) 0.01889(13) 0.03528(14) -0.00109(11) -0.00531(12) 0.00172(11)
Sn1b Sn 0.02048(12) 0.01859(12) 0.02691(12) 0.00163(10) 0.00094(11) -0.00232(10)
S1a S 0.0156(4) 0.0119(4) 0.0334(5) 0.0000(3) 0.0016(4) 0.0016(3)
S1b S 0.0158(4) 0.0122(4) 0.0283(4) 0.0005(3) -0.0003(4) 0.0009(3)
O1a O 0.0319(15) 0.0139(12) 0.0369(14) -0.0025(12) -0.0028(12) 0.0062(12)
O2a O 0.0221(14) 0.0143(12) 0.0361(15) -0.0030(11) -0.0017(12) 0.0030(11)
O3a O 0.0165(13) 0.0203(14) 0.0410(16) -0.0001(11) 0.0068(11) 0.0003(12)
O4a O 0.0237(15) 0.0250(13) 0.0355(15) 0.0076(13) 0.0016(13) 0.0009(11)
O5a O 0.0318(17) 0.0400(18) 0.0290(15) 0.0046(14) -0.0115(13) -0.0002(13)
O1b O 0.0310(15) 0.0151(12) 0.0300(13) 0.0011(12) -0.0033(11) 0.0022(11)
O2b O 0.0224(14) 0.0143(12) 0.0350(15) -0.0009(11) -0.0052(12) -0.0002(11)
O3b O 0.0186(13) 0.0183(13) 0.0326(14) -0.0024(10) 0.0059(11) 0.0007(11)
O4b O 0.0228(15) 0.0238(13) 0.0384(15) 0.0068(13) 0.0009(14) 0.0015(11)
O5b O 0.0285(16) 0.0338(16) 0.0321(15) 0.0041(13) -0.0122(13) 0.0025(13)
N1a N 0.0212(17) 0.0109(14) 0.0322(17) 0.0003(12) 0.0005(13) 0.0007(12)
N2a N 0.0239(17) 0.0160(15) 0.0291(17) -0.0015(13) -0.0028(14) 0.0009(13)
N1b N 0.0265(18) 0.0103(14) 0.0271(16) 0.0020(13) -0.0006(13) -0.0002(12)
N2b N 0.0248(18) 0.0192(16) 0.0282(17) -0.0015(14) -0.0062(14) 0.0045(13)
C1a C 0.0203(19) 0.0125(16) 0.036(2) -0.0037(15) -0.0037(16) 0.0009(14)
C2a C 0.033(2) 0.0156(18) 0.038(2) -0.0025(16) -0.0061(19) -0.0006(16)
C3a C 0.027(2) 0.0121(17) 0.038(2) -0.0003(15) 0.0011(17) -0.0015(15)
C4a C 0.0251(19) 0.0094(16) 0.034(2) 0.0004(14) 0.0005(16) -0.0006(14)
C5a C 0.029(2) 0.0153(17) 0.041(2) 0.0037(18) 0.0034(17) -0.0039(18)
C6a C 0.045(3) 0.0226(19) 0.033(2) 0.001(2) -0.0021(19) -0.0027(17)
C7a C 0.041(3) 0.0171(18) 0.043(2) -0.0021(18) -0.009(2) 0.0017(16)
C8a C 0.027(2) 0.0175(18) 0.049(2) -0.0038(17) -0.002(2) 0.0009(16)
C9a C 0.022(2) 0.0170(18) 0.036(2) -0.0025(15) 0.0003(17) -0.0024(16)
C10a C 0.0172(18) 0.0119(17) 0.0249(18) -0.0021(13) -0.0012(14) 0.0018(13)
C11a C 0.024(2) 0.0231(18) 0.029(2) 0.0036(17) 0.0059(17) -0.0035(16)
C12a C 0.028(2) 0.0221(18) 0.0218(19) 0.0012(17) -0.0006(16) -0.0002(15)
C13a C 0.0165(17) 0.0123(15) 0.0287(18) -0.0013(14) 0.0002(15) 0.0007(13)
C14a C 0.0198(18) 0.0166(16) 0.0233(17) 0.0003(15) -0.0012(16) -0.0013(13)
C15a C 0.0187(18) 0.0174(16) 0.0216(17) -0.0005(14) 0.0006(15) -0.0012(13)
C16a C 0.024(2) 0.034(2) 0.061(3) -0.002(2) -0.0093(19) 0.008(2)
C17a C 0.034(3) 0.054(3) 0.069(4) 0.004(2) -0.001(3) -0.006(3)
C18a C 0.031(2) 0.048(3) 0.086(4) 0.002(3) -0.008(3) 0.008(3)
C19a C 0.058(4) 0.041(3) 0.085(4) 0.002(3) 0.024(4) -0.005(3)
C20a C 0.051(3) 0.031(2) 0.045(3) 0.001(2) 0.003(2) 0.010(2)
C21a C 0.160(9) 0.128(7) 0.047(3) -0.102(7) 0.013(5) -0.001(4)
C22a C 0.165(10) 0.138(8) 0.064(4) -0.105(8) -0.034(5) 0.029(5)
C23a C 0.055(4) 0.088(5) 0.067(4) -0.004(4) 0.002(3) -0.018(3)
C24a C 0.032(2) 0.0218(19) 0.040(2) -0.0029(18) -0.0020(19) -0.0049(17)
C25a C 0.033(2) 0.0245(19) 0.056(3) 0.0007(19) -0.012(2) 0.0017(18)
C26a C 0.037(3) 0.035(2) 0.044(3) 0.000(2) 0.000(2) -0.002(2)
C27a C 0.044(3) 0.051(3) 0.041(2) 0.005(2) 0.007(2) -0.004(2)
C1b C 0.0167(18) 0.0147(17) 0.0302(19) 0.0000(14) 0.0005(15) -0.0020(14)
C2b C 0.025(2) 0.0138(17) 0.032(2) -0.0007(15) -0.0006(16) 0.0012(15)
C3b C 0.0170(17) 0.0119(16) 0.0274(18) 0.0000(13) -0.0004(14) -0.0032(13)
C4b C 0.026(2) 0.0091(16) 0.033(2) -0.0012(14) -0.0017(16) -0.0006(14)
C5b C 0.041(2) 0.0140(17) 0.0311(19) 0.0020(19) 0.0026(17) -0.0034(16)
C6b C 0.059(3) 0.0230(19) 0.0294(19) 0.000(2) -0.008(2) -0.0031(16)
C7b C 0.047(3) 0.0194(19) 0.043(2) -0.0046(19) -0.018(2) 0.0019(17)
C8b C 0.029(2) 0.0226(19) 0.050(3) -0.0067(18) -0.012(2) 0.0032(17)
C9b C 0.024(2) 0.0226(19) 0.030(2) -0.0007(16) -0.0015(17) 0.0001(16)
C10b C 0.0181(18) 0.0132(16) 0.0288(19) 0.0002(14) -0.0037(15) 0.0011(14)
C11b C 0.022(2) 0.0190(19) 0.028(2) 0.0029(15) 0.0061(16) -0.0021(15)
C12b C 0.024(2) 0.0181(18) 0.027(2) 0.0025(15) -0.0006(16) 0.0023(15)
C13b C 0.0205(19) 0.0142(15) 0.0253(17) -0.0010(14) -0.0012(15) 0.0019(13)
C14b C 0.0199(18) 0.0179(16) 0.0240(17) 0.0013(15) 0.0005(16) -0.0011(13)
C15b C 0.0178(18) 0.0190(17) 0.0230(18) -0.0025(14) -0.0034(15) 0.0007(14)
C16b C 0.0215(18) 0.0206(19) 0.044(2) 0.0008(16) -0.0010(17) 0.0060(16)
C17b C 0.026(2) 0.032(2) 0.043(2) -0.0002(18) 0.0041(19) 0.0070(19)
C18b C 0.028(2) 0.027(2) 0.037(2) 0.0108(18) 0.0001(17) 0.0036(18)
C19b C 0.044(3) 0.033(2) 0.044(3) 0.005(2) 0.006(2) 0.001(2)
C20b C 0.030(2) 0.025(2) 0.038(2) -0.0029(18) 0.0039(18) -0.0021(17)
C21b C 0.032(2) 0.034(2) 0.030(2) -0.0046(19) 0.0073(18) -0.0028(17)
C22b C 0.041(3) 0.045(3) 0.035(2) 0.001(2) 0.0046(19) 0.007(2)
C23b C 0.052(3) 0.061(3) 0.040(2) -0.004(3) 0.000(2) 0.011(2)
C24b C 0.035(2) 0.031(2) 0.035(2) 0.0126(18) 0.0005(19) -0.0067(17)
C25b C 0.043(3) 0.037(3) 0.038(2) 0.014(2) 0.004(2) -0.010(2)
C26b C 0.045(3) 0.033(2) 0.043(2) 0.008(2) 0.001(2) -0.0117(19)
C27b C 0.072(4) 0.075(4) 0.060(4) 0.031(4) -0.021(3) -0.034(3)

loop_
_atom_type_symbol
_atom_type_scat_dispersion_real
_atom_type_scat_dispersion_imag
_atom_type_scat_source
Sn -0.654 1.425 'International Tables Vol C tables 4.2.6.8 and 6.1.1.1'
S 0.125 0.123 'International Tables Vol C tables 4.2.6.8 and 6.1.1.1'
O 0.011 0.006 'International Tables Vol C tables 4.2.6.8 and 6.1.1.1'
N 0.006 0.003 'International Tables Vol C tables 4.2.6.8 and 6.1.1.1'
C 0.003 0.002 'International Tables Vol C tables 4.2.6.8 and 6.1.1.1'
H 0.000 0.000 'International Tables Vol C tables 4.2.6.8 and 6.1.1.1'

loop_
_geom_angle_atom_site_label_1
_geom_angle_atom_site_label_2
_geom_angle_atom_site_label_3
_geom_angle_site_symmetry_1
_geom_angle_site_symmetry_2
_geom_angle_site_symmetry_3
_geom_angle
_geom_angle_publ_flag
C1a Sn1a C16a . . . 108.98(17) yes
C1a Sn1a C20a . . . 101.88(16) yes
C1a Sn1a C24a . . . 113.97(16) yes
C16a Sn1a C20a . . . 111.0(2) yes
C16a Sn1a C24a . . . 115.05(18) yes
C20a Sn1a C24a . . . 105.07(18) yes
C1b Sn1b C16b . . . 109.88(15) yes
C1b Sn1b C20b . . . 99.17(15) yes
C1b Sn1b C24b . . . 110.71(15) yes
C16b Sn1b C20b . . . 111.37(17) yes
C16b Sn1b C24b . . . 116.49(16) yes
C20b Sn1b C24b . . . 107.85(16) yes
O2a S1a O3a . . . 120.47(17) yes
O2a S1a N1a . . . 107.01(17) yes
O2a S1a C10a . . . 106.89(17) yes
O3a S1a N1a . . . 108.72(17) yes
O3a S1a C10a . . . 106.91(18) yes
N1a S1a C10a . . . 105.99(18) yes
O2b S1b O3b . . . 120.46(17) yes
O2b S1b N1b . . . 107.15(17) yes
O2b S1b C10b . . . 106.26(17) yes
O3b S1b N1b . . . 108.45(17) yes
O3b S1b C10b . . . 107.88(18) yes
N1b S1b C10b . . . 105.74(18) yes
C1a O1a C2a . . . 105.7(3) yes
C1b O1b C2b . . . 105.0(3) yes
S1a N1a C1a . . . 127.1(3) yes
S1a N1a C3a . . . 123.0(3) yes
C1a N1a C3a . . . 109.8(3) yes
O4a N2a O5a . . . 123.2(4) yes
O4a N2a C13a . . . 118.0(3) yes
O5a N2a C13a . . . 118.8(3) yes
S1b N1b C1b . . . 127.1(3) yes
S1b N1b C3b . . . 122.5(3) yes
C1b N1b C3b . . . 110.2(3) yes
O4b N2b O5b . . . 123.3(4) yes
O4b N2b C13b . . . 118.1(3) yes
O5b N2b C13b . . . 118.6(3) yes
O1a C1a N1a . . . 101.6(3) yes
O1a C2a C3a . . . 106.5(3) yes
N1a C3a C2a . . . 100.0(3) yes
N1a C3a C4a . . . 114.1(3) yes
C2a C3a C4a . . . 113.7(3) yes
C3a C4a C5a . . . 119.9(4) yes
C3a C4a C9a . . . 121.0(4) yes
C5a C4a C9a . . . 119.2(4) yes
C4a C5a C6a . . . 120.0(4) yes
C5a C6a C7a . . . 120.2(4) yes
C6a C7a C8a . . . 120.9(4) yes
C7a C8a C9a . . . 118.8(4) yes
C4a C9a C8a . . . 120.9(4) yes
S1a C10a C11a . . . 120.7(3) yes
S1a C10a C15a . . . 117.9(3) yes
C11a C10a C15a . . . 121.4(4) yes
C10a C11a C12a . . . 119.4(4) yes
C11a C12a C13a . . . 118.1(4) yes
N2a C13a C12a . . . 118.0(3) yes
N2a C13a C14a . . . 118.3(3) yes
C12a C13a C14a . . . 123.7(4) yes
C13a C14a C15a . . . 118.0(3) yes
C10a C15a C14a . . . 119.4(3) yes
C16a C17a C18a . . . 116.4(5) yes
C17a C18a C19a . . . 116.9(5) yes
C20a C21a C22a . . . 128.7(7) yes
C21a C22a C23a . . . 125.0(8) yes
C24a C25a C26a . . . 113.5(4) yes
C25a C26a C27a . . . 112.8(4) yes
O1b C1b N1b . . . 101.6(3) yes
O1b C2b C3b . . . 106.0(3) yes
N1b C3b C2b . . . 99.6(3) yes
N1b C3b C4b . . . 114.1(3) yes
C2b C3b C4b . . . 113.3(3) yes
C3b C4b C5b . . . 120.1(4) yes
C3b C4b C9b . . . 121.3(4) yes
C5b C4b C9b . . . 118.6(4) yes
C4b C5b C6b . . . 120.5(4) yes
C5b C6b C7b . . . 120.0(4) yes
C6b C7b C8b . . . 120.2(4) yes
C7b C8b C9b . . . 119.6(4) yes
C4b C9b C8b . . . 120.9(4) yes
S1b C10b C11b . . . 120.1(3) yes
S1b C10b C15b . . . 118.3(3) yes
C11b C10b C15b . . . 121.6(4) yes
C10b C11b C12b . . . 119.3(4) yes
C11b C12b C13b . . . 118.1(4) yes
N2b C13b C12b . . . 118.5(3) yes
N2b C13b C14b . . . 118.0(3) yes
C12b C13b C14b . . . 123.5(4) yes
C13b C14b C15b . . . 117.7(3) yes
C10b C15b C14b . . . 119.8(3) yes
C16b C17b C18b . . . 111.8(4) yes
C17b C18b C19b . . . 112.8(4) yes
C20b C21b C22b . . . 113.0(4) yes
C21b C22b C23b . . . 113.7(4) yes
C24b C25b C26b . . . 114.1(4) yes
C25b C26b C27b . . . 113.2(4) yes

loop_
_geom_bond_atom_site_label_1
_geom_bond_atom_site_label_2
_geom_bond_site_symmetry_1
_geom_bond_site_symmetry_2
_geom_bond_distance
_geom_bond_publ_flag
Sn1a C1a . . 2.192(4) yes
Sn1a C16a . . 2.165(4) yes
Sn1a C20a . . 2.191(5) yes
Sn1a C24a . . 2.155(4) yes
Sn1b C1b . . 2.199(4) yes
Sn1b C16b . . 2.158(4) yes
Sn1b C20b . . 2.157(4) yes
Sn1b C24b . . 2.151(4) yes
S1a O2a . . 1.436(3) yes
S1a O3a . . 1.433(3) yes
S1a N1a . . 1.598(3) yes
S1a C10a . . 1.776(4) yes
S1b O2b . . 1.438(3) yes
S1b O3b . . 1.434(3) yes
S1b N1b . . 1.606(3) yes
S1b C10b . . 1.774(4) yes
O1a C1a . . 1.421(5) yes
O1a C2a . . 1.424(5) yes
O4a N2a . . 1.229(5) yes
O5a N2a . . 1.231(4) yes
O1b C1b . . 1.421(5) yes
O1b C2b . . 1.429(5) yes
O4b N2b . . 1.226(5) yes
O5b N2b . . 1.228(4) yes
N1a C1a . . 1.484(5) yes
N1a C3a . . 1.491(5) yes
N2a C13a . . 1.474(5) yes
N1b C1b . . 1.472(5) yes
N1b C3b . . 1.486(5) yes
N2b C13b . . 1.467(5) yes
C2a C3a . . 1.535(6) yes
C3a C4a . . 1.521(6) yes
C4a C5a . . 1.387(6) yes
C4a C9a . . 1.403(6) yes
C5a C6a . . 1.400(6) yes
C6a C7a . . 1.380(7) yes
C7a C8a . . 1.386(7) yes
C8a C9a . . 1.400(6) yes
C10a C11a . . 1.388(6) yes
C10a C15a . . 1.408(5) yes
C11a C12a . . 1.388(6) yes
C12a C13a . . 1.380(6) yes
C13a C14a . . 1.391(5) yes
C14a C15a . . 1.376(6) yes
C16a C17a . . 1.541(7) yes
C17a C18a . . 1.442(8) yes
C18a C19a . . 1.473(8) yes
C20a C21a . . 1.475(8) yes
C21a C22a . . 1.293(13) yes
C22a C23a . . 1.524(10) yes
C24a C25a . . 1.546(7) yes
C25a C26a . . 1.518(6) yes
C26a C27a . . 1.501(7) yes
C2b C3b . . 1.542(5) yes
C3b C4b . . 1.509(6) yes
C4b C5b . . 1.396(6) yes
C4b C9b . . 1.404(6) yes
C5b C6b . . 1.407(7) yes
C6b C7b . . 1.377(8) yes
C7b C8b . . 1.401(7) yes
C8b C9b . . 1.391(6) yes
C10b C11b . . 1.389(6) yes
C10b C15b . . 1.397(5) yes
C11b C12b . . 1.401(6) yes
C12b C13b . . 1.382(6) yes
C13b C14b . . 1.398(5) yes
C14b C15b . . 1.384(6) yes
C16b C17b . . 1.517(6) yes
C17b C18b . . 1.538(6) yes
C18b C19b . . 1.523(6) yes
C20b C21b . . 1.516(6) yes
C21b C22b . . 1.541(6) yes
C22b C23b . . 1.510(7) yes
C24b C25b . . 1.529(6) yes
C25b C26b . . 1.517(7) yes
C26b C27b . . 1.511(8) yes
